data_4080172
loop_
_publ_author_name
'Chu, Terry'
'Piers, Warren E.'
'Dutton, Jason L.'
'Parvez, Masood'

_publ_section_title
;
 Synthesis and Reactivity of a Terminal Scandium Imido Complex
;
_journal_issue 5
_journal_name_full Organometallics
_journal_page_first 1159
_journal_paper_doi 10.1021/om300913d
_journal_volume 32
_journal_year 2013
_chemical_formula_sum 'C54 H88 N4 Sc'
_chemical_formula_weight 838.24
_chemical_name_systematic
; 
 ? 
;
_space_group_IT_number 15
_symmetry_cell_setting monoclinic
_symmetry_space_group_name_Hall '-C 2yc'
_symmetry_space_group_name_H-M 'C 1 2/c 1'
_atom_sites_solution_hydrogens geom
_atom_sites_solution_primary direct
_atom_sites_solution_secondary difmap
_audit_creation_method SHELXL-97
_cell_angle_alpha 90.00
_cell_angle_beta 109.01(3)
_cell_angle_gamma 90.00
_cell_formula_units_Z 8
_cell_length_a 21.146(4)
_cell_length_b 18.933(4)
_cell_length_c 27.182(5)
_cell_measurement_reflns_used 12079
_cell_measurement_temperature 173(2)
_cell_measurement_theta_max 27.48
_cell_measurement_theta_min 1.00
_cell_volume 10289(4)
_computing_cell_refinement 'Bruker SAINT'
_computing_data_collection 'Bruker APEX2'
_computing_data_reduction 'Bruker SAINT'
_computing_molecular_graphics 'Bruker SHELXTL'
_computing_publication_material 'Bruker SHELXTL'
_computing_structure_refinement 'SHELXL-97 (Sheldrick, 2008)'
_computing_structure_solution 'SHELXD (Schneider & Sheldrick, 2002)'
_diffrn_ambient_temperature 173(2)
_diffrn_measured_fraction_theta_full 0.998
_diffrn_measured_fraction_theta_max 0.998
_diffrn_measurement_device_type 'Nonius APEX2 CCD'
_diffrn_measurement_method ' \w and \f '
_diffrn_radiation_monochromator graphite
_diffrn_radiation_source 'fine-focus sealed tube'
_diffrn_radiation_type MoK\a
_diffrn_radiation_wavelength 0.71073
_diffrn_reflns_av_R_equivalents 0.0319
_diffrn_reflns_av_sigmaI/netI 0.0354
_diffrn_reflns_limit_h_max 25
_diffrn_reflns_limit_h_min -25
_diffrn_reflns_limit_k_max 22
_diffrn_reflns_limit_k_min -22
_diffrn_reflns_limit_l_max 32
_diffrn_reflns_limit_l_min -32
_diffrn_reflns_number 17963
_diffrn_reflns_theta_full 25.35
_diffrn_reflns_theta_max 25.35
_diffrn_reflns_theta_min 1.48
_exptl_absorpt_coefficient_mu 0.180
_exptl_absorpt_correction_T_max 0.9447
_exptl_absorpt_correction_T_min 0.9315
_exptl_absorpt_correction_type multi-scan
_exptl_absorpt_process_details 'DENZO-SMN (Otwinowski & Minor, 1997)'
_exptl_crystal_colour yellow
_exptl_crystal_density_diffrn 1.082
_exptl_crystal_density_method 'not measured'
_exptl_crystal_description block
_exptl_crystal_F_000 3688
_exptl_crystal_size_max 0.40
_exptl_crystal_size_mid 0.38
_exptl_crystal_size_min 0.32
_refine_diff_density_max 0.658
_refine_diff_density_min -0.587
_refine_diff_density_rms 0.131
_refine_ls_extinction_method none
_refine_ls_goodness_of_fit_ref 1.128
_refine_ls_hydrogen_treatment constr
_refine_ls_matrix_type full
_refine_ls_number_parameters 529
_refine_ls_number_reflns 9401
_refine_ls_number_restraints 4
_refine_ls_restrained_S_all 1.129
_refine_ls_R_factor_all 0.0737
_refine_ls_R_factor_gt 0.0583
_refine_ls_shift/su_max 0.001
_refine_ls_shift/su_mean 0.000
_refine_ls_structure_factor_coef Fsqd
_refine_ls_weighting_details 'calc w=1/[\s^2^(Fo^2^)+(0.0838P)^2^+19.9598P] where P=(Fo^2^+2Fc^2^)/3'
_refine_ls_weighting_scheme calc
_refine_ls_wR_factor_gt 0.1558
_refine_ls_wR_factor_ref 0.1810
_reflns_number_gt 7886
_reflns_number_total 9401
_reflns_threshold_expression >2sigma(I)
_cod_data_source_file om300913d_si_002.cif
_cod_data_source_block tc2
_cod_original_sg_symbol_H-M C2/c
_cod_database_code 4080172

loop_
_symmetry_equiv_pos_as_xyz
'x, y, z'
'-x, y, -z+1/2'
'x+1/2, y+1/2, z'
'-x+1/2, y+1/2, -z+1/2'
'-x, -y, -z'
'x, -y, z-1/2'
'-x+1/2, -y+1/2, -z'
'x+1/2, -y+1/2, z-1/2'

loop_
_atom_site_label
_atom_site_type_symbol
_atom_site_fract_x
_atom_site_fract_y
_atom_site_fract_z
_atom_site_U_iso_or_equiv
_atom_site_adp_type
_atom_site_occupancy
_atom_site_symmetry_multiplicity
_atom_site_calc_flag
_atom_site_refinement_flags
_atom_site_disorder_assembly
_atom_site_disorder_group
Sc1 Sc 0.18367(2) 0.02961(2) 0.150708(16) 0.02034(14) Uani 1 1 d . . .
N1 N 0.09749(11) 0.08374(12) 0.12745(8) 0.0291(5) Uani 1 1 d . . .
H1A H 0.0659 0.0516 0.1164 0.035 Uiso 1 1 calc R . .
N2 N 0.16839(10) -0.07364(11) 0.12859(8) 0.0244(4) Uani 1 1 d . . .
H2A H 0.2074 -0.0905 0.1291 0.029 Uiso 1 1 calc R . .
N4 N 0.25446(10) 0.04641(11) 0.22931(7) 0.0223(4) Uani 1 1 d . . .
N3 N 0.25743(10) 0.05922(11) 0.11696(8) 0.0249(5) Uani 1 1 d . . .
C21 C 0.29514(12) 0.10052(13) 0.23406(9) 0.0234(5) Uani 1 1 d . . .
C62 C 0.07232(12) -0.13781(13) 0.13633(9) 0.0243(5) Uani 1 1 d . . .
C41 C 0.26778(13) 0.02288(14) 0.07375(10) 0.0279(6) Uani 1 1 d . . .
C23 C 0.28728(12) 0.12076(14) 0.13729(9) 0.0259(5) Uani 1 1 d . . .
C61 C 0.12255(12) -0.12914(13) 0.11294(9) 0.0219(5) Uani 1 1 d . . .
C81 C 0.24825(12) 0.00290(13) 0.27155(9) 0.0246(5) Uani 1 1 d . . .
C22 C 0.29701(12) 0.13899(13) 0.18905(10) 0.0268(5) Uani 1 1 d . . .
H22A H 0.3071 0.1876 0.1960 0.032 Uiso 1 1 calc R . .
C66 C 0.12444(12) -0.17765(13) 0.07345(9) 0.0248(5) Uani 1 1 d . . .
C82 C 0.20565(13) 0.02479(14) 0.29908(10) 0.0284(6) Uani 1 1 d . . .
C86 C 0.28095(13) -0.06231(14) 0.28174(10) 0.0296(6) Uani 1 1 d . . .
C64 C 0.03034(14) -0.24176(15) 0.08352(11) 0.0340(6) Uani 1 1 d . . .
H64A H -0.0005 -0.2799 0.0739 0.041 Uiso 1 1 calc R . .
C42 C 0.21752(13) 0.02215(14) 0.02427(10) 0.0297(6) Uani 1 1 d . . .
C65 C 0.07879(14) -0.23296(14) 0.06006(10) 0.0319(6) Uani 1 1 d . . .
H65A H 0.0810 -0.2656 0.0341 0.038 Uiso 1 1 calc R . .
C71 C -0.00328(15) -0.05834(17) 0.16624(12) 0.0393(7) Uani 1 1 d . . .
H71A H -0.0157 -0.0346 0.1324 0.059 Uiso 1 1 calc R . .
H71B H -0.0039 -0.0242 0.1932 0.059 Uiso 1 1 calc R . .
H71C H -0.0353 -0.0963 0.1650 0.059 Uiso 1 1 calc R . .
C43 C 0.23025(16) -0.01444(17) -0.01583(11) 0.0403(7) Uani 1 1 d . . .
H43A H 0.1970 -0.0150 -0.0492 0.048 Uiso 1 1 calc R . .
C90 C 0.16844(14) 0.09457(14) 0.29006(10) 0.0299(6) Uani 1 1 d . . .
H90A H 0.1851 0.1236 0.2661 0.036 Uiso 1 1 calc R . .
C50 C 0.15103(13) 0.06004(15) 0.01252(10) 0.0305(6) Uani 1 1 d . . .
H50A H 0.1513 0.0858 0.0447 0.037 Uiso 1 1 calc R . .
C46 C 0.32651(14) -0.01741(17) 0.08219(11) 0.0362(7) Uani 1 1 d . . .
C83 C 0.19823(15) -0.02030(16) 0.33759(10) 0.0358(6) Uani 1 1 d . . .
H83A H 0.1692 -0.0069 0.3563 0.043 Uiso 1 1 calc R . .
C14 C 0.04645(16) 0.17823(17) 0.06416(11) 0.0418(7) Uani 1 1 d . . .
H14A H 0.0881 0.1829 0.0560 0.063 Uiso 1 1 calc R . .
H14B H 0.0243 0.2243 0.0605 0.063 Uiso 1 1 calc R . .
H14C H 0.0169 0.1444 0.0402 0.063 Uiso 1 1 calc R . .
C70 C 0.06670(13) -0.08935(14) 0.17898(10) 0.0274(6) Uani 1 1 d . . .
H70A H 0.0983 -0.0491 0.1816 0.033 Uiso 1 1 calc R . .
C26 C 0.24350(15) 0.22768(16) 0.08443(12) 0.0384(7) Uani 1 1 d . . .
H26A H 0.2520 0.2663 0.0634 0.058 Uiso 1 1 calc R . .
H26B H 0.2329 0.2473 0.1142 0.058 Uiso 1 1 calc R . .
H26C H 0.2057 0.1993 0.0631 0.058 Uiso 1 1 calc R . .
C63 C 0.02758(13) -0.19404(14) 0.12115(10) 0.0299(6) Uani 1 1 d . . .
H63A H -0.0058 -0.1997 0.1372 0.036 Uiso 1 1 calc R . .
C13 C -0.00381(14) 0.14537(17) 0.13147(11) 0.0385(7) Uani 1 1 d . . .
H13A H 0.0050 0.1285 0.1672 0.058 Uiso 1 1 calc R . .
H13B H -0.0331 0.1118 0.1071 0.058 Uiso 1 1 calc R . .
H13C H -0.0256 0.1917 0.1274 0.058 Uiso 1 1 calc R . .
C11 C 0.06227(13) 0.15181(14) 0.12018(10) 0.0303(6) Uani 1 1 d . . .
C24 C 0.30578(14) 0.18106(15) 0.10406(10) 0.0321(6) Uani 1 1 d . . .
C47 C 0.37812(14) -0.02512(18) 0.13618(12) 0.0420(7) Uani 1 1 d . . .
H47A H 0.3541 -0.0181 0.1620 0.050 Uiso 1 1 calc R . .
C52 C 0.14027(16) 0.11492(18) -0.03133(11) 0.0426(7) Uani 1 1 d . . .
H52A H 0.1779 0.1481 -0.0222 0.064 Uiso 1 1 calc R . .
H52B H 0.0987 0.1408 -0.0358 0.064 Uiso 1 1 calc R . .
H52C H 0.1374 0.0907 -0.0639 0.064 Uiso 1 1 calc R . .
C72 C 0.08816(16) -0.12700(17) 0.23145(10) 0.0401(7) Uani 1 1 d . . .
H72A H 0.1332 -0.1464 0.2386 0.060 Uiso 1 1 calc R . .
H72B H 0.0568 -0.1655 0.2306 0.060 Uiso 1 1 calc R . .
H72C H 0.0882 -0.0933 0.2589 0.060 Uiso 1 1 calc R . .
C28 C 0.34480(13) 0.13163(14) 0.28558(10) 0.0293(6) Uani 1 1 d . . .
C91 C 0.09323(14) 0.08297(17) 0.26387(11) 0.0375(7) Uani 1 1 d . . .
H91A H 0.0856 0.0561 0.2316 0.056 Uiso 1 1 calc R . .
H91B H 0.0707 0.1288 0.2558 0.056 Uiso 1 1 calc R . .
H91C H 0.0753 0.0566 0.2874 0.056 Uiso 1 1 calc R . .
C67 C 0.17756(14) -0.17072(15) 0.04727(10) 0.0304(6) Uani 1 1 d . . .
H67A H 0.1894 -0.1195 0.0478 0.036 Uiso 1 1 calc R . .
C29 C 0.41406(14) 0.13890(17) 0.27882(12) 0.0401(7) Uani 1 1 d . . .
H29A H 0.4459 0.1584 0.3107 0.060 Uiso 1 1 calc R . .
H29B H 0.4108 0.1706 0.2496 0.060 Uiso 1 1 calc R . .
H29C H 0.4295 0.0924 0.2718 0.060 Uiso 1 1 calc R . .
C84 C 0.23175(17) -0.08330(17) 0.34908(11) 0.0433(7) Uani 1 1 d . . .
H84A H 0.2269 -0.1124 0.3761 0.052 Uiso 1 1 calc R . .
C88 C 0.30440(16) -0.16176(16) 0.22899(12) 0.0410(7) Uani 1 1 d . . .
H88A H 0.2573 -0.1603 0.2071 0.062 Uiso 1 1 calc R . .
H88B H 0.3100 -0.1960 0.2572 0.062 Uiso 1 1 calc R . .
H88C H 0.3321 -0.1759 0.2079 0.062 Uiso 1 1 calc R . .
C30 C 0.31934(15) 0.20528(15) 0.29440(11) 0.0361(6) Uani 1 1 d . . .
H30A H 0.3498 0.2257 0.3265 0.054 Uiso 1 1 calc R . .
H30B H 0.2745 0.2010 0.2973 0.054 Uiso 1 1 calc R . .
H30C H 0.3175 0.2360 0.2650 0.054 Uiso 1 1 calc R . .
C87 C 0.32588(14) -0.08895(15) 0.25203(11) 0.0339(6) Uani 1 1 d . . .
H87A H 0.3217 -0.0556 0.2226 0.041 Uiso 1 1 calc R . .
C31 C 0.35570(15) 0.08894(16) 0.33568(10) 0.0371(7) Uani 1 1 d . . .
H31A H 0.3876 0.1138 0.3650 0.056 Uiso 1 1 calc R . .
H31B H 0.3735 0.0422 0.3319 0.056 Uiso 1 1 calc R . .
H31C H 0.3130 0.0836 0.3422 0.056 Uiso 1 1 calc R . .
C12 C 0.10781(16) 0.20466(16) 0.15744(12) 0.0422(7) Uani 1 1 d . . .
H12A H 0.1179 0.1879 0.1933 0.063 Uiso 1 1 calc R . .
H12B H 0.0853 0.2506 0.1537 0.063 Uiso 1 1 calc R . .
H12C H 0.1495 0.2095 0.1494 0.063 Uiso 1 1 calc R . .
C85 C 0.27246(15) -0.10429(15) 0.32129(11) 0.0379(7) Uani 1 1 d . . .
H85A H 0.2952 -0.1482 0.3292 0.046 Uiso 1 1 calc R . .
C27 C 0.36416(16) 0.22752(18) 0.13647(12) 0.0472(8) Uani 1 1 d . . .
H27A H 0.3735 0.2639 0.1141 0.071 Uiso 1 1 calc R . .
H27B H 0.4040 0.1981 0.1513 0.071 Uiso 1 1 calc R . .
H27C H 0.3521 0.2502 0.1646 0.071 Uiso 1 1 calc R . .
C92 C 0.17949(17) 0.13684(18) 0.34048(12) 0.0459(8) Uani 1 1 d . . .
H92A H 0.2275 0.1446 0.3575 0.069 Uiso 1 1 calc R . .
H92B H 0.1614 0.1104 0.3638 0.069 Uiso 1 1 calc R . .
H92C H 0.1567 0.1825 0.3322 0.069 Uiso 1 1 calc R . .
C51 C 0.09217(14) 0.00820(17) -0.00164(11) 0.0377(7) Uani 1 1 d . . .
H51A H 0.0991 -0.0267 0.0263 0.057 Uiso 1 1 calc R . .
H51B H 0.0892 -0.0160 -0.0342 0.057 Uiso 1 1 calc R . .
H51C H 0.0506 0.0341 -0.0061 0.057 Uiso 1 1 calc R . .
C44 C 0.28923(18) -0.0498(2) -0.00879(12) 0.0495(8) Uani 1 1 d . . .
H44A H 0.2973 -0.0728 -0.0372 0.059 Uiso 1 1 calc R . .
C25 C 0.32495(16) 0.15622(18) 0.05699(12) 0.0429(7) Uani 1 1 d . . .
H25A H 0.3354 0.1973 0.0391 0.064 Uiso 1 1 calc R . .
H25B H 0.2875 0.1302 0.0330 0.064 Uiso 1 1 calc R . .
H25C H 0.3642 0.1253 0.0689 0.064 Uiso 1 1 calc R . .
C68 C 0.15438(18) -0.1947(2) -0.00948(11) 0.0507(9) Uani 1 1 d . . .
H68A H 0.1137 -0.1690 -0.0289 0.076 Uiso 1 1 calc R . .
H68B H 0.1450 -0.2455 -0.0112 0.076 Uiso 1 1 calc R . .
H68C H 0.1896 -0.1851 -0.0247 0.076 Uiso 1 1 calc R . .
C69 C 0.24087(16) -0.21041(19) 0.07825(12) 0.0459(8) Uani 1 1 d . . .
H69A H 0.2553 -0.1946 0.1145 0.069 Uiso 1 1 calc R . .
H69B H 0.2764 -0.2009 0.0633 0.069 Uiso 1 1 calc R . .
H69C H 0.2316 -0.2612 0.0768 0.069 Uiso 1 1 calc R . .
C45 C 0.33671(16) -0.0516(2) 0.04020(13) 0.0480(8) Uani 1 1 d . . .
H45A H 0.3772 -0.0768 0.0452 0.058 Uiso 1 1 calc R . .
C48 C 0.43363(17) 0.0294(2) 0.14813(16) 0.0587(10) Uani 1 1 d . . .
H48A H 0.4649 0.0214 0.1833 0.088 Uiso 1 1 calc R . .
H48B H 0.4144 0.0768 0.1460 0.088 Uiso 1 1 calc R . .
H48C H 0.4575 0.0251 0.1228 0.088 Uiso 1 1 calc R . .
C49 C 0.40904(18) -0.0987(2) 0.14537(15) 0.0589(10) Uani 1 1 d . . .
H49A H 0.4418 -0.1013 0.1805 0.088 Uiso 1 1 calc R . .
H49B H 0.4314 -0.1083 0.1197 0.088 Uiso 1 1 calc R . .
H49C H 0.3738 -0.1339 0.1419 0.088 Uiso 1 1 calc R . .
C89 C 0.39960(16) -0.09035(19) 0.28651(15) 0.0525(9) Uani 1 1 d . . .
H89A H 0.4130 -0.0432 0.3011 0.079 Uiso 1 1 calc R . .
H89B H 0.4275 -0.1044 0.2656 0.079 Uiso 1 1 calc R . .
H89C H 0.4054 -0.1243 0.3148 0.079 Uiso 1 1 calc R . .
C101 C 0.0258(4) 0.4840(4) 0.0177(4) 0.090(2) Uiso 0.70 1 d PD . 1
H10K H 0.0176 0.4856 0.0515 0.109 Uiso 0.70 1 calc PR . 1
H10L H 0.0664 0.5125 0.0216 0.109 Uiso 0.70 1 calc PR . 1
C103 C 0.0998(4) 0.3755(4) 0.0465(3) 0.090(2) Uiso 0.70 1 d PD A 1
H10A H 0.1043 0.3269 0.0357 0.135 Uiso 0.70 1 calc PR A 1
H10B H 0.0935 0.3751 0.0807 0.135 Uiso 0.70 1 calc PR A 1
H10C H 0.1402 0.4022 0.0486 0.135 Uiso 0.70 1 calc PR A 1
C102 C 0.0412(5) 0.4091(5) 0.0080(4) 0.122(3) Uiso 0.70 1 d PD A 1
H10D H 0.0013 0.3801 0.0056 0.147 Uiso 0.70 1 calc PR A 1
H10E H 0.0478 0.4071 -0.0264 0.147 Uiso 0.70 1 calc PR A 1
C202 C 0.0574(8) 0.4418(9) 0.0496(6) 0.083(4) Uiso 0.30 1 d PD B 2
H20E H 0.0991 0.4697 0.0567 0.100 Uiso 0.30 1 calc PR B 2
H20F H 0.0370 0.4513 0.0769 0.100 Uiso 0.30 1 calc PR B 2
C201 C 0.0085(12) 0.4569(14) -0.0049(7) 0.126(8) Uiso 0.30 1 d PD . 2
H20L H -0.0319 0.4268 -0.0134 0.151 Uiso 0.30 1 calc PR . 2
H20M H 0.0297 0.4519 -0.0322 0.151 Uiso 0.30 1 calc PR . 2
C203 C 0.0699(16) 0.3650(10) 0.0454(12) 0.159(13) Uiso 0.30 1 d PD B 2
H20B H 0.1009 0.3480 0.0785 0.239 Uiso 0.30 1 calc PR B 2
H20C H 0.0896 0.3574 0.0177 0.239 Uiso 0.30 1 calc PR B 2
H20D H 0.0276 0.3392 0.0371 0.239 Uiso 0.30 1 calc PR B 2

loop_
_atom_site_aniso_label
_atom_site_aniso_U_11
_atom_site_aniso_U_22
_atom_site_aniso_U_33
_atom_site_aniso_U_23
_atom_site_aniso_U_13
_atom_site_aniso_U_12
Sc1 0.0200(2) 0.0213(3) 0.0194(2) 0.00013(17) 0.00601(18) -0.00219(18)
N1 0.0252(11) 0.0282(12) 0.0318(11) 0.0020(9) 0.0064(9) -0.0019(9)
N2 0.0230(10) 0.0242(11) 0.0291(11) -0.0032(9) 0.0126(8) -0.0008(9)
N4 0.0245(10) 0.0207(10) 0.0202(10) 0.0013(8) 0.0053(8) -0.0013(8)
N3 0.0220(10) 0.0302(12) 0.0226(10) 0.0017(9) 0.0073(8) -0.0058(9)
C21 0.0222(12) 0.0215(12) 0.0238(12) -0.0002(10) 0.0038(9) 0.0020(10)
C62 0.0244(12) 0.0222(13) 0.0253(12) -0.0005(10) 0.0067(10) -0.0005(10)
C41 0.0271(13) 0.0328(14) 0.0273(13) 0.0030(11) 0.0138(11) -0.0048(11)
C23 0.0184(12) 0.0304(14) 0.0286(13) 0.0068(11) 0.0072(10) -0.0010(10)
C61 0.0233(12) 0.0198(12) 0.0215(11) 0.0010(9) 0.0056(9) 0.0021(9)
C81 0.0277(13) 0.0240(13) 0.0194(11) -0.0009(10) 0.0040(10) -0.0070(10)
C22 0.0279(13) 0.0208(13) 0.0305(13) 0.0013(10) 0.0079(10) -0.0042(10)
C66 0.0267(13) 0.0242(13) 0.0220(12) -0.0005(10) 0.0057(10) 0.0039(10)
C82 0.0330(14) 0.0293(14) 0.0211(12) -0.0013(10) 0.0062(10) -0.0056(11)
C86 0.0321(14) 0.0258(14) 0.0275(13) 0.0017(10) 0.0052(11) -0.0046(11)
C64 0.0321(14) 0.0297(15) 0.0363(15) -0.0052(12) 0.0059(12) -0.0077(12)
C42 0.0321(14) 0.0347(15) 0.0237(12) 0.0043(11) 0.0112(11) -0.0038(11)
C65 0.0401(15) 0.0257(14) 0.0262(13) -0.0068(10) 0.0057(11) 0.0018(12)
C71 0.0347(16) 0.0394(17) 0.0477(17) -0.0074(14) 0.0189(13) 0.0019(13)
C43 0.0460(17) 0.0529(19) 0.0247(14) 0.0005(13) 0.0154(12) -0.0017(15)
C90 0.0352(15) 0.0284(14) 0.0279(13) -0.0024(11) 0.0125(11) -0.0047(11)
C50 0.0322(14) 0.0367(15) 0.0209(12) 0.0029(11) 0.0062(10) -0.0020(12)
C46 0.0271(14) 0.0490(18) 0.0353(15) 0.0041(13) 0.0142(12) -0.0004(12)
C83 0.0448(17) 0.0391(16) 0.0269(14) -0.0002(12) 0.0161(12) -0.0048(13)
C14 0.0411(17) 0.0453(18) 0.0395(16) 0.0125(14) 0.0138(13) 0.0094(14)
C70 0.0275(13) 0.0259(13) 0.0326(13) -0.0046(11) 0.0150(11) -0.0033(11)
C26 0.0408(16) 0.0342(16) 0.0398(16) 0.0118(13) 0.0126(13) -0.0059(13)
C63 0.0241(13) 0.0301(14) 0.0362(14) -0.0004(11) 0.0106(11) -0.0026(11)
C13 0.0329(15) 0.0432(17) 0.0395(16) 0.0051(13) 0.0123(12) 0.0078(13)
C11 0.0310(14) 0.0271(14) 0.0319(14) 0.0046(11) 0.0093(11) 0.0043(11)
C24 0.0303(14) 0.0345(15) 0.0311(14) 0.0080(11) 0.0094(11) -0.0095(12)
C47 0.0244(14) 0.060(2) 0.0406(16) 0.0055(14) 0.0093(12) 0.0042(13)
C52 0.0430(17) 0.0490(19) 0.0311(15) 0.0118(13) 0.0056(12) -0.0024(14)
C72 0.0492(18) 0.0445(18) 0.0269(14) -0.0049(12) 0.0128(13) 0.0030(14)
C28 0.0282(13) 0.0256(13) 0.0293(13) -0.0031(11) 0.0027(10) -0.0044(11)
C91 0.0367(15) 0.0413(17) 0.0375(15) -0.0014(13) 0.0161(12) -0.0032(13)
C67 0.0372(15) 0.0290(14) 0.0285(13) -0.0036(11) 0.0154(11) 0.0047(11)
C29 0.0272(14) 0.0431(18) 0.0441(16) -0.0039(13) 0.0035(12) -0.0060(13)
C84 0.0550(19) 0.0437(18) 0.0314(15) 0.0126(13) 0.0144(14) -0.0055(15)
C88 0.0484(18) 0.0320(16) 0.0396(16) -0.0010(12) 0.0102(13) 0.0037(13)
C30 0.0404(16) 0.0299(15) 0.0338(14) -0.0074(12) 0.0064(12) -0.0056(12)
C87 0.0351(15) 0.0263(14) 0.0399(15) 0.0049(12) 0.0117(12) 0.0028(12)
C31 0.0392(16) 0.0350(16) 0.0270(14) -0.0033(11) -0.0030(12) -0.0071(12)
C12 0.0461(18) 0.0317(16) 0.0465(17) -0.0018(13) 0.0120(14) 0.0000(14)
C85 0.0465(17) 0.0280(15) 0.0368(15) 0.0114(12) 0.0101(13) 0.0028(13)
C27 0.0428(17) 0.052(2) 0.0431(17) 0.0112(15) 0.0087(14) -0.0224(15)
C92 0.055(2) 0.0446(19) 0.0375(16) -0.0137(14) 0.0147(14) 0.0007(15)
C51 0.0300(15) 0.0465(18) 0.0343(15) 0.0031(13) 0.0073(12) -0.0043(13)
C44 0.056(2) 0.064(2) 0.0372(17) -0.0071(15) 0.0275(15) 0.0035(17)
C25 0.0433(17) 0.0484(19) 0.0430(17) 0.0087(14) 0.0222(14) -0.0116(14)
C68 0.057(2) 0.069(2) 0.0303(15) -0.0097(15) 0.0203(14) 0.0022(18)
C69 0.0396(17) 0.058(2) 0.0442(17) 0.0012(15) 0.0185(14) 0.0140(15)
C45 0.0386(17) 0.063(2) 0.0496(19) 0.0002(16) 0.0249(15) 0.0078(16)
C48 0.0369(18) 0.060(2) 0.068(2) -0.0012(18) 0.0023(16) 0.0022(16)
C49 0.0408(19) 0.062(2) 0.066(2) 0.0161(19) 0.0060(16) 0.0007(17)
C89 0.0375(18) 0.0440(19) 0.072(2) -0.0114(17) 0.0120(16) -0.0010(15)

loop_
_atom_type_symbol
_atom_type_description
_atom_type_scat_dispersion_real
_atom_type_scat_dispersion_imag
_atom_type_scat_source
C C 0.0033 0.0016 'International Tables Vol C Tables 4.2.6.8 and 6.1.1.4'
H H 0.0000 0.0000 'International Tables Vol C Tables 4.2.6.8 and 6.1.1.4'
N N 0.0061 0.0033 'International Tables Vol C Tables 4.2.6.8 and 6.1.1.4'
Sc Sc 0.2519 0.3716 'International Tables Vol C Tables 4.2.6.8 and 6.1.1.4'

loop_
_geom_angle_atom_site_label_1
_geom_angle_atom_site_label_2
_geom_angle_atom_site_label_3
_geom_angle
_geom_angle_site_symmetry_1
_geom_angle_site_symmetry_3
N1 Sc1 N2 110.88(9) . .
N1 Sc1 N3 116.64(9) . .
N2 Sc1 N3 101.16(8) . .
N1 Sc1 N4 119.62(9) . .
N2 Sc1 N4 114.70(8) . .
N3 Sc1 N4 91.04(8) . .
C11 N1 Sc1 149.26(18) . .
C11 N1 H1A 105.4 . .
Sc1 N1 H1A 105.4 . .
C61 N2 Sc1 146.84(17) . .
C61 N2 H2A 106.6 . .
Sc1 N2 H2A 106.6 . .
C21 N4 C81 126.0(2) . .
C21 N4 Sc1 115.11(15) . .
C81 N4 Sc1 118.57(15) . .
C23 N3 C41 124.8(2) . .
C23 N3 Sc1 111.14(16) . .
C41 N3 Sc1 123.67(16) . .
N4 C21 C22 120.7(2) . .
N4 C21 C28 127.3(2) . .
C22 C21 C28 112.0(2) . .
C63 C62 C61 119.5(2) . .
C63 C62 C70 118.3(2) . .
C61 C62 C70 122.1(2) . .
C46 C41 C42 119.8(2) . .
C46 C41 N3 119.1(2) . .
C42 C41 N3 120.9(2) . .
N3 C23 C22 121.3(2) . .
N3 C23 C24 123.8(2) . .
C22 C23 C24 114.5(2) . .
N2 C61 C62 119.9(2) . .
N2 C61 C66 121.8(2) . .
C62 C61 C66 118.3(2) . .
C86 C81 C82 121.0(2) . .
C86 C81 N4 119.4(2) . .
C82 C81 N4 119.4(2) . .
C23 C22 C21 134.2(2) . .
C23 C22 H22A 112.9 . .
C21 C22 H22A 112.9 . .
C65 C66 C61 119.7(2) . .
C65 C66 C67 119.9(2) . .
C61 C66 C67 120.3(2) . .
C83 C82 C81 117.7(3) . .
C83 C82 C90 118.3(2) . .
C81 C82 C90 124.0(2) . .
C85 C86 C81 118.5(3) . .
C85 C86 C87 118.7(2) . .
C81 C86 C87 122.8(2) . .
C63 C64 C65 118.7(3) . .
C63 C64 H64A 120.7 . .
C65 C64 H64A 120.7 . .
C43 C42 C41 118.2(3) . .
C43 C42 C50 118.3(2) . .
C41 C42 C50 123.5(2) . .
C64 C65 C66 121.7(2) . .
C64 C65 H65A 119.1 . .
C66 C65 H65A 119.1 . .
C70 C71 H71A 109.5 . .
C70 C71 H71B 109.5 . .
H71A C71 H71B 109.5 . .
C70 C71 H71C 109.5 . .
H71A C71 H71C 109.5 . .
H71B C71 H71C 109.5 . .
C44 C43 C42 122.2(3) . .
C44 C43 H43A 118.9 . .
C42 C43 H43A 118.9 . .
C82 C90 C91 110.8(2) . .
C82 C90 C92 112.9(2) . .
C91 C90 C92 108.8(2) . .
C82 C90 H90A 108.0 . .
C91 C90 H90A 108.0 . .
C92 C90 H90A 108.0 . .
C42 C50 C51 111.8(2) . .
C42 C50 C52 112.0(2) . .
C51 C50 C52 109.5(2) . .
C42 C50 H50A 107.8 . .
C51 C50 H50A 107.8 . .
C52 C50 H50A 107.8 . .
C45 C46 C41 118.9(3) . .
C45 C46 C47 119.5(3) . .
C41 C46 C47 121.6(3) . .
C84 C83 C82 121.7(3) . .
C84 C83 H83A 119.1 . .
C82 C83 H83A 119.1 . .
C11 C14 H14A 109.5 . .
C11 C14 H14B 109.5 . .
H14A C14 H14B 109.5 . .
C11 C14 H14C 109.5 . .
H14A C14 H14C 109.5 . .
H14B C14 H14C 109.5 . .
C62 C70 C71 111.9(2) . .
C62 C70 C72 111.1(2) . .
C71 C70 C72 111.3(2) . .
C62 C70 H70A 107.4 . .
C71 C70 H70A 107.4 . .
C72 C70 H70A 107.4 . .
C24 C26 H26A 109.5 . .
C24 C26 H26B 109.5 . .
H26A C26 H26B 109.5 . .
C24 C26 H26C 109.5 . .
H26A C26 H26C 109.5 . .
H26B C26 H26C 109.5 . .
C64 C63 C62 122.1(2) . .
C64 C63 H63A 119.0 . .
C62 C63 H63A 119.0 . .
C11 C13 H13A 109.5 . .
C11 C13 H13B 109.5 . .
H13A C13 H13B 109.5 . .
C11 C13 H13C 109.5 . .
H13A C13 H13C 109.5 . .
H13B C13 H13C 109.5 . .
N1 C11 C12 107.7(2) . .
N1 C11 C13 111.0(2) . .
C12 C11 C13 109.9(2) . .
N1 C11 C14 110.9(2) . .
C12 C11 C14 109.4(2) . .
C13 C11 C14 107.9(2) . .
C26 C24 C27 108.0(3) . .
C26 C24 C25 108.5(2) . .
C27 C24 C25 105.8(2) . .
C26 C24 C23 105.7(2) . .
C27 C24 C23 112.8(2) . .
C25 C24 C23 115.9(2) . .
C48 C47 C49 109.0(3) . .
C48 C47 C46 113.7(3) . .
C49 C47 C46 112.3(3) . .
C48 C47 H47A 107.1 . .
C49 C47 H47A 107.1 . .
C46 C47 H47A 107.1 . .
C50 C52 H52A 109.5 . .
C50 C52 H52B 109.5 . .
H52A C52 H52B 109.5 . .
C50 C52 H52C 109.5 . .
H52A C52 H52C 109.5 . .
H52B C52 H52C 109.5 . .
C70 C72 H72A 109.5 . .
C70 C72 H72B 109.5 . .
H72A C72 H72B 109.5 . .
C70 C72 H72C 109.5 . .
H72A C72 H72C 109.5 . .
H72B C72 H72C 109.5 . .
C31 C28 C29 106.2(2) . .
C31 C28 C30 107.3(2) . .
C29 C28 C30 109.4(2) . .
C31 C28 C21 117.3(2) . .
C29 C28 C21 108.3(2) . .
C30 C28 C21 108.2(2) . .
C90 C91 H91A 109.5 . .
C90 C91 H91B 109.5 . .
H91A C91 H91B 109.5 . .
C90 C91 H91C 109.5 . .
H91A C91 H91C 109.5 . .
H91B C91 H91C 109.5 . .
C66 C67 C69 110.4(2) . .
C66 C67 C68 113.9(2) . .
C69 C67 C68 110.2(2) . .
C66 C67 H67A 107.4 . .
C69 C67 H67A 107.4 . .
C68 C67 H67A 107.4 . .
C28 C29 H29A 109.5 . .
C28 C29 H29B 109.5 . .
H29A C29 H29B 109.5 . .
C28 C29 H29C 109.5 . .
H29A C29 H29C 109.5 . .
H29B C29 H29C 109.5 . .
C83 C84 C85 119.7(3) . .
C83 C84 H84A 120.1 . .
C85 C84 H84A 120.1 . .
C87 C88 H88A 109.5 . .
C87 C88 H88B 109.5 . .
H88A C88 H88B 109.5 . .
C87 C88 H88C 109.5 . .
H88A C88 H88C 109.5 . .
H88B C88 H88C 109.5 . .
C28 C30 H30A 109.5 . .
C28 C30 H30B 109.5 . .
H30A C30 H30B 109.5 . .
C28 C30 H30C 109.5 . .
H30A C30 H30C 109.5 . .
H30B C30 H30C 109.5 . .
C86 C87 C88 111.4(2) . .
C86 C87 C89 111.6(2) . .
C88 C87 C89 110.1(2) . .
C86 C87 H87A 107.9 . .
C88 C87 H87A 107.9 . .
C89 C87 H87A 107.9 . .
C28 C31 H31A 109.5 . .
C28 C31 H31B 109.5 . .
H31A C31 H31B 109.5 . .
C28 C31 H31C 109.5 . .
H31A C31 H31C 109.5 . .
H31B C31 H31C 109.5 . .
C11 C12 H12A 109.5 . .
C11 C12 H12B 109.5 . .
H12A C12 H12B 109.5 . .
C11 C12 H12C 109.5 . .
H12A C12 H12C 109.5 . .
H12B C12 H12C 109.5 . .
C84 C85 C86 121.3(3) . .
C84 C85 H85A 119.4 . .
C86 C85 H85A 119.4 . .
C24 C27 H27A 109.5 . .
C24 C27 H27B 109.5 . .
H27A C27 H27B 109.5 . .
C24 C27 H27C 109.5 . .
H27A C27 H27C 109.5 . .
H27B C27 H27C 109.5 . .
C90 C92 H92A 109.5 . .
C90 C92 H92B 109.5 . .
H92A C92 H92B 109.5 . .
C90 C92 H92C 109.5 . .
H92A C92 H92C 109.5 . .
H92B C92 H92C 109.5 . .
C50 C51 H51A 109.5 . .
C50 C51 H51B 109.5 . .
H51A C51 H51B 109.5 . .
C50 C51 H51C 109.5 . .
H51A C51 H51C 109.5 . .
H51B C51 H51C 109.5 . .
C43 C44 C45 119.2(3) . .
C43 C44 H44A 120.4 . .
C45 C44 H44A 120.4 . .
C24 C25 H25A 109.5 . .
C24 C25 H25B 109.5 . .
H25A C25 H25B 109.5 . .
C24 C25 H25C 109.5 . .
H25A C25 H25C 109.5 . .
H25B C25 H25C 109.5 . .
C67 C68 H68A 109.5 . .
C67 C68 H68B 109.5 . .
H68A C68 H68B 109.5 . .
C67 C68 H68C 109.5 . .
H68A C68 H68C 109.5 . .
H68B C68 H68C 109.5 . .
C67 C69 H69A 109.5 . .
C67 C69 H69B 109.5 . .
H69A C69 H69B 109.5 . .
C67 C69 H69C 109.5 . .
H69A C69 H69C 109.5 . .
H69B C69 H69C 109.5 . .
C44 C45 C46 121.4(3) . .
C44 C45 H45A 119.3 . .
C46 C45 H45A 119.3 . .
C47 C48 H48A 109.5 . .
C47 C48 H48B 109.5 . .
H48A C48 H48B 109.5 . .
C47 C48 H48C 109.5 . .
H48A C48 H48C 109.5 . .
H48B C48 H48C 109.5 . .
C47 C49 H49A 109.5 . .
C47 C49 H49B 109.5 . .
H49A C49 H49B 109.5 . .
C47 C49 H49C 109.5 . .
H49A C49 H49C 109.5 . .
H49B C49 H49C 109.5 . .
C87 C89 H89A 109.5 . .
C87 C89 H89B 109.5 . .
H89A C89 H89B 109.5 . .
C87 C89 H89C 109.5 . .
H89A C89 H89C 109.5 . .
H89B C89 H89C 109.5 . .
C101 C101 C102 118.2(10) 5_565 .
C101 C101 H10K 107.8 5_565 .
C102 C101 H10K 107.8 . .
C101 C101 H10L 107.8 5_565 .
C102 C101 H10L 107.8 . .
H10K C101 H10L 107.1 . .
C102 C103 H10A 109.5 . .
C102 C103 H10B 109.5 . .
H10A C103 H10B 109.5 . .
C102 C103 H10C 109.5 . .
H10A C103 H10C 109.5 . .
H10B C103 H10C 109.5 . .
C103 C102 C101 117.5(8) . .
C103 C102 H10D 107.9 . .
C101 C102 H10D 107.9 . .
C103 C102 H10E 107.9 . .
C101 C102 H10E 107.9 . .
H10D C102 H10E 107.2 . .
C203 C202 C201 101.0(19) . .
C203 C202 H20E 111.6 . .
C201 C202 H20E 111.6 . .
C203 C202 H20F 111.6 . .
C201 C202 H20F 111.6 . .
H20E C202 H20F 109.4 . .
C202 C201 C201 98.0(19) . 5_565
C202 C201 H20L 112.2 . .
C201 C201 H20L 112.2 5_565 .
C202 C201 H20M 112.2 . .
C201 C201 H20M 112.2 5_565 .
H20L C201 H20M 109.8 . .
C202 C203 H20B 109.5 . .
C202 C203 H20C 109.5 . .
H20B C203 H20C 109.5 . .
C202 C203 H20D 109.5 . .
H20B C203 H20D 109.5 . .
H20C C203 H20D 109.5 . .

loop_
_geom_bond_atom_site_label_1
_geom_bond_atom_site_label_2
_geom_bond_distance
_geom_bond_site_symmetry_2
Sc1 N1 2.005(2) .
Sc1 N2 2.040(2) .
Sc1 N3 2.126(2) .
Sc1 N4 2.196(2) .
N1 C11 1.469(3) .
N1 H1A 0.8800 .
N2 C61 1.399(3) .
N2 H2A 0.8800 .
N4 C21 1.317(3) .
N4 C81 1.453(3) .
N3 C23 1.354(3) .
N3 C41 1.438(3) .
C21 C22 1.435(3) .
C21 C28 1.566(3) .
C62 C63 1.394(4) .
C62 C61 1.414(3) .
C62 C70 1.513(3) .
C41 C46 1.411(4) .
C41 C42 1.417(4) .
C23 C22 1.397(4) .
C23 C24 1.582(3) .
C61 C66 1.423(3) .
C81 C86 1.398(4) .
C81 C82 1.408(4) .
C22 H22A 0.9500 .
C66 C65 1.390(4) .
C66 C67 1.519(4) .
C82 C83 1.399(4) .
C82 C90 1.516(4) .
C86 C85 1.395(4) .
C86 C87 1.520(4) .
C64 C63 1.380(4) .
C64 C65 1.382(4) .
C64 H64A 0.9500 .
C42 C43 1.390(4) .
C42 C50 1.517(4) .
C65 H65A 0.9500 .
C71 C70 1.523(4) .
C71 H71A 0.9800 .
C71 H71B 0.9800 .
C71 H71C 0.9800 .
C43 C44 1.373(5) .
C43 H43A 0.9500 .
C90 C91 1.532(4) .
C90 C92 1.538(4) .
C90 H90A 1.0000 .
C50 C51 1.533(4) .
C50 C52 1.541(4) .
C50 H50A 1.0000 .
C46 C45 1.389(4) .
C46 C47 1.524(4) .
C83 C84 1.371(4) .
C83 H83A 0.9500 .
C14 C11 1.533(4) .
C14 H14A 0.9800 .
C14 H14B 0.9800 .
C14 H14C 0.9800 .
C70 C72 1.525(4) .
C70 H70A 1.0000 .
C26 C24 1.530(4) .
C26 H26A 0.9800 .
C26 H26B 0.9800 .
C26 H26C 0.9800 .
C63 H63A 0.9500 .
C13 C11 1.530(4) .
C13 H13A 0.9800 .
C13 H13B 0.9800 .
C13 H13C 0.9800 .
C11 C12 1.523(4) .
C24 C27 1.538(4) .
C24 C25 1.537(4) .
C47 C48 1.516(5) .
C47 C49 1.525(5) .
C47 H47A 1.0000 .
C52 H52A 0.9800 .
C52 H52B 0.9800 .
C52 H52C 0.9800 .
C72 H72A 0.9800 .
C72 H72B 0.9800 .
C72 H72C 0.9800 .
C28 C31 1.535(4) .
C28 C29 1.540(4) .
C28 C30 1.542(4) .
C91 H91A 0.9800 .
C91 H91B 0.9800 .
C91 H91C 0.9800 .
C67 C69 1.527(4) .
C67 C68 1.528(4) .
C67 H67A 1.0000 .
C29 H29A 0.9800 .
C29 H29B 0.9800 .
C29 H29C 0.9800 .
C84 C85 1.376(4) .
C84 H84A 0.9500 .
C88 C87 1.521(4) .
C88 H88A 0.9800 .
C88 H88B 0.9800 .
C88 H88C 0.9800 .
C30 H30A 0.9800 .
C30 H30B 0.9800 .
C30 H30C 0.9800 .
C87 C89 1.535(4) .
C87 H87A 1.0000 .
C31 H31A 0.9800 .
C31 H31B 0.9800 .
C31 H31C 0.9800 .
C12 H12A 0.9800 .
C12 H12B 0.9800 .
C12 H12C 0.9800 .
C85 H85A 0.9500 .
C27 H27A 0.9800 .
C27 H27B 0.9800 .
C27 H27C 0.9800 .
C92 H92A 0.9800 .
C92 H92B 0.9800 .
C92 H92C 0.9800 .
C51 H51A 0.9800 .
C51 H51B 0.9800 .
C51 H51C 0.9800 .
C44 C45 1.382(5) .
C44 H44A 0.9500 .
C25 H25A 0.9800 .
C25 H25B 0.9800 .
C25 H25C 0.9800 .
C68 H68A 0.9800 .
C68 H68B 0.9800 .
C68 H68C 0.9800 .
C69 H69A 0.9800 .
C69 H69B 0.9800 .
C69 H69C 0.9800 .
C45 H45A 0.9500 .
C48 H48A 0.9800 .
C48 H48B 0.9800 .
C48 H48C 0.9800 .
C49 H49A 0.9800 .
C49 H49B 0.9800 .
C49 H49C 0.9800 .
C89 H89A 0.9800 .
C89 H89B 0.9800 .
C89 H89C 0.9800 .
C101 C101 1.343(16) 5_565
C101 C102 1.498(8) .
C101 H10K 0.9900 .
C101 H10L 0.9900 .
C103 C102 1.480(8) .
C103 H10A 0.9800 .
C103 H10B 0.9800 .
C103 H10C 0.9800 .
C102 H10D 0.9900 .
C102 H10E 0.9900 .
C202 C203 1.488(10) .
C202 C201 1.532(10) .
C202 H20E 0.9900 .
C202 H20F 0.9900 .
C201 C201 1.71(5) 5_565
C201 H20L 0.9900 .
C201 H20M 0.9900 .
C203 H20B 0.9800 .
C203 H20C 0.9800 .
C203 H20D 0.9800 .

loop_
_geom_torsion_atom_site_label_1
_geom_torsion_atom_site_label_2
_geom_torsion_atom_site_label_3
_geom_torsion_atom_site_label_4
_geom_torsion
_geom_torsion_site_symmetry_1
_geom_torsion_site_symmetry_4
N2 Sc1 N1 C11 -169.8(3) . .
N3 Sc1 N1 C11 -54.8(4) . .
N4 Sc1 N1 C11 53.2(4) . .
N1 Sc1 N2 C61 -20.4(3) . .
N3 Sc1 N2 C61 -144.7(3) . .
N4 Sc1 N2 C61 118.9(3) . .
N1 Sc1 N4 C21 -84.25(19) . .
N2 Sc1 N4 C21 140.29(17) . .
N3 Sc1 N4 C21 37.50(18) . .
N1 Sc1 N4 C81 89.69(19) . .
N2 Sc1 N4 C81 -45.78(19) . .
N3 Sc1 N4 C81 -148.57(18) . .
N1 Sc1 N3 C23 74.85(18) . .
N2 Sc1 N3 C23 -164.79(16) . .
N4 Sc1 N3 C23 -49.35(17) . .
N1 Sc1 N3 C41 -98.0(2) . .
N2 Sc1 N3 C41 22.4(2) . .
N4 Sc1 N3 C41 137.84(19) . .
C81 N4 C21 C22 179.4(2) . .
Sc1 N4 C21 C22 -7.2(3) . .
C81 N4 C21 C28 -1.4(4) . .
Sc1 N4 C21 C28 172.04(19) . .
C23 N3 C41 C46 78.2(3) . .
Sc1 N3 C41 C46 -110.0(2) . .
C23 N3 C41 C42 -107.2(3) . .
Sc1 N3 C41 C42 64.6(3) . .
C41 N3 C23 C22 -154.3(2) . .
Sc1 N3 C23 C22 33.0(3) . .
C41 N3 C23 C24 33.3(4) . .
Sc1 N3 C23 C24 -139.4(2) . .
Sc1 N2 C61 C62 -39.0(4) . .
Sc1 N2 C61 C66 140.5(3) . .
C63 C62 C61 N2 -178.9(2) . .
C70 C62 C61 N2 -1.0(4) . .
C63 C62 C61 C66 1.6(3) . .
C70 C62 C61 C66 179.4(2) . .
C21 N4 C81 C86 -99.3(3) . .
Sc1 N4 C81 C86 87.5(2) . .
C21 N4 C81 C82 85.2(3) . .
Sc1 N4 C81 C82 -88.0(2) . .
N3 C23 C22 C21 15.8(4) . .
C24 C23 C22 C21 -171.1(3) . .
N4 C21 C22 C23 -31.9(4) . .
C28 C21 C22 C23 148.7(3) . .
N2 C61 C66 C65 178.5(2) . .
C62 C61 C66 C65 -1.9(3) . .
N2 C61 C66 C67 0.6(4) . .
C62 C61 C66 C67 -179.8(2) . .
C86 C81 C82 C83 1.2(4) . .
N4 C81 C82 C83 176.6(2) . .
C86 C81 C82 C90 -179.8(2) . .
N4 C81 C82 C90 -4.4(4) . .
C82 C81 C86 C85 -2.4(4) . .
N4 C81 C86 C85 -177.8(2) . .
C82 C81 C86 C87 178.3(2) . .
N4 C81 C86 C87 2.9(4) . .
C46 C41 C42 C43 -4.9(4) . .
N3 C41 C42 C43 -179.4(2) . .
C46 C41 C42 C50 176.1(2) . .
N3 C41 C42 C50 1.5(4) . .
C63 C64 C65 C66 0.1(4) . .
C61 C66 C65 C64 1.1(4) . .
C67 C66 C65 C64 179.0(2) . .
C41 C42 C43 C44 0.4(4) . .
C50 C42 C43 C44 179.6(3) . .
C83 C82 C90 C91 -71.5(3) . .
C81 C82 C90 C91 109.5(3) . .
C83 C82 C90 C92 50.8(3) . .
C81 C82 C90 C92 -128.1(3) . .
C43 C42 C50 C51 65.2(3) . .
C41 C42 C50 C51 -115.7(3) . .
C43 C42 C50 C52 -58.2(3) . .
C41 C42 C50 C52 120.9(3) . .
C42 C41 C46 C45 6.2(4) . .
N3 C41 C46 C45 -179.1(3) . .
C42 C41 C46 C47 -172.8(3) . .
N3 C41 C46 C47 1.9(4) . .
C81 C82 C83 C84 1.0(4) . .
C90 C82 C83 C84 -178.1(3) . .
C63 C62 C70 C71 -55.3(3) . .
C61 C62 C70 C71 126.9(3) . .
C63 C62 C70 C72 69.8(3) . .
C61 C62 C70 C72 -108.1(3) . .
C65 C64 C63 C62 -0.4(4) . .
C61 C62 C63 C64 -0.4(4) . .
C70 C62 C63 C64 -178.3(2) . .
Sc1 N1 C11 C12 -23.0(4) . .
Sc1 N1 C11 C13 -143.4(3) . .
Sc1 N1 C11 C14 96.7(4) . .
N3 C23 C24 C26 87.8(3) . .
C22 C23 C24 C26 -85.0(3) . .
N3 C23 C24 C27 -154.4(3) . .
C22 C23 C24 C27 32.7(3) . .
N3 C23 C24 C25 -32.3(4) . .
C22 C23 C24 C25 154.8(2) . .
C45 C46 C47 C48 88.4(4) . .
C41 C46 C47 C48 -92.6(3) . .
C45 C46 C47 C49 -36.0(4) . .
C41 C46 C47 C49 143.0(3) . .
N4 C21 C28 C31 9.8(4) . .
C22 C21 C28 C31 -170.9(2) . .
N4 C21 C28 C29 129.9(3) . .
C22 C21 C28 C29 -50.8(3) . .
N4 C21 C28 C30 -111.7(3) . .
C22 C21 C28 C30 67.6(3) . .
C65 C66 C67 C69 -90.6(3) . .
C61 C66 C67 C69 87.2(3) . .
C65 C66 C67 C68 33.9(4) . .
C61 C66 C67 C68 -148.2(3) . .
C82 C83 C84 C85 -1.9(5) . .
C85 C86 C87 C88 54.8(3) . .
C81 C86 C87 C88 -125.9(3) . .
C85 C86 C87 C89 -68.7(3) . .
C81 C86 C87 C89 110.6(3) . .
C83 C84 C85 C86 0.6(5) . .
C81 C86 C85 C84 1.5(4) . .
C87 C86 C85 C84 -179.2(3) . .
C42 C43 C44 C45 2.6(5) . .
C43 C44 C45 C46 -1.1(6) . .
C41 C46 C45 C44 -3.2(5) . .
C47 C46 C45 C44 175.8(3) . .
C101 C101 C102 C103 177.9(11) 5_565 .
C203 C202 C201 C201 175(2) . 5_565
